data_9002730
loop_
_publ_author_name
'Della Ventura, G.'
'Bonazzi, P.'
'Oberti, R.'
'Ottolini, L.'

_publ_section_title
;
 Ciprianiite and mottanaite-(Ce), two new minerals
 of the hellandite group from Latium (Italy)
;
_journal_name_full 'American Mineralogist'
_journal_page_first 739
_journal_page_last 744
_journal_volume 87
_journal_year 2002
_chemical_formula_sum
;Al0.479 B4 Be0.818 Ca4.604 Ce0.352 Dy0.002 Eu0.002 F0.49 Fe0.377 Gd0.008
 H0.544 La0.09 Li0.038 Mg0.047 Mn0.016 Nd0.19 O22.544 Pr0.054 Si4 Sm0.02
 Th0.628 Ti0.097 U0.034 Y0.016
;
_chemical_name_mineral Ciprianiite
_space_group_IT_number 13
_symmetry_space_group_name_Hall '-P 2ya'
_symmetry_space_group_name_H-M 'P 1 2/a 1'
_cell_angle_alpha 90
_cell_angle_beta 111.33
_cell_angle_gamma 90
_cell_formula_units_Z 2
_cell_length_a 19.059
_cell_length_b 4.729
_cell_length_c 10.291
_cell_volume 863.993
_database_code_amcsd 0002819
_exptl_crystal_density_diffrn 3.905
_cod_original_formula_sum
;B4 Si4 Be.818 Li.038 Al.479 Fe.377 Ti.097 Mg.047 Mn.016 Ca4.604 La.09 Ce.352
 Y.016 Pr.054 Nd.19 Sm.02 Eu.002 Gd.008 Dy.002 Th.628 U.034 H.544 O22.544 F.49
;
_cod_database_code 9002730

loop_
_space_group_symop_operation_xyz
x,y,z
1/2-x,y,-z
1/2+x,-y,z
-x,-y,-z

loop_
_atom_site_label
_atom_site_fract_x
_atom_site_fract_y
_atom_site_fract_z
_atom_site_occupancy
_atom_site_U_iso_or_equiv
_atom_site_type_symbol
_atom_site_attached_hydrogens
B1 0.17330 0.52680 0.45150 1.00000 0.00950 B 0
B2 0.25290 0.46180 0.13290 1.00000 0.00899 B 0
Si1 0.10390 0.48490 0.65010 1.00000 0.00811 Si 0
Si2 0.11270 0.49750 0.16160 1.00000 0.00899 Si 0
BeT 0.03800 0.53500 0.86900 0.40900 0.01786 Be 0
LiT 0.03800 0.53500 0.86900 0.01900 0.01786 Li 0
AlM1 0.00000 0.00000 0.00000 0.47900 0.00925 Al 0
FeM1 0.00000 0.00000 0.00000 0.37700 0.00925 Fe 0
TiM1 0.00000 0.00000 0.00000 0.09700 0.00925 Ti 0
MgM1 0.00000 0.00000 0.00000 0.04700 0.00925 Mg 0
MnM1 0.00000 0.00000 0.00000 0.01600 0.00925 Mn 0
CaM2 0.04290 0.01750 0.35980 0.30200 0.00836 Ca 0
LaM2 0.04290 0.01750 0.35980 0.04500 0.00836 La 0
CeM2 0.04290 0.01750 0.35980 0.17600 0.00836 Ce 0
YM2 0.04290 0.01750 0.35980 0.00800 0.00836 Y 0
PrM2 0.04290 0.01750 0.35980 0.02700 0.00836 Pr 0
NdM2 0.04290 0.01750 0.35980 0.09500 0.00836 Nd 0
SmM2 0.04290 0.01750 0.35980 0.01000 0.00836 Sm 0
EuM2 0.04290 0.01750 0.35980 0.00100 0.00836 Eu 0
GdM2 0.04290 0.01750 0.35980 0.00400 0.00836 Gd 0
DyM2 0.04290 0.01750 0.35980 0.00100 0.00836 Dy 0
ThM2 0.04290 0.01750 0.35980 0.31400 0.00836 Th 0
UM2 0.04290 0.01750 0.35980 0.01700 0.00836 U 0
CaM3 0.24760 0.00170 0.66110 1.00000 0.01115 Ca 0
CaM4 0.15640 0.96520 0.93120 1.00000 0.01077 Ca 0
H 0.04000 0.42000 0.90000 0.27200 0.02026 H 0
O1 0.04440 0.24410 0.56730 1.00000 0.01077 O 0
O2 0.17860 0.31790 0.75840 1.00000 0.01102 O 0
O3 0.07150 0.69910 0.73510 1.00000 0.01672 O 0
O4 0.13310 0.66720 0.54110 1.00000 0.01191 O 0
F5 0.03700 0.19350 0.87000 0.24500 0.01431 F 0
O-h5 0.03700 0.19350 0.87000 0.27200 0.01431 O 0
O6 0.24710 0.75830 0.85850 1.00000 0.01039 O 0
O7 0.16800 0.22850 0.44640 1.00000 0.01013 O 0
O8 0.13300 0.67070 0.30900 1.00000 0.01292 O 0
O9 0.18640 0.32600 0.15810 1.00000 0.01229 O 0
O10 0.08470 0.72970 0.03950 1.00000 0.01659 O 0
O11 0.05200 0.25560 0.15580 1.00000 0.01646 O 0
O12 0.25000 0.33530 0.00000 1.00000 0.01153 O 0
O13 0.25000 0.64810 0.50000 1.00000 0.01064 O 0

loop_
_cod_changelog_entry_id
_cod_changelog_entry_author
_cod_changelog_entry_date
_cod_changelog_entry_text
1
;cod-tools version 3.8.0
Id: cif_guess_AMCSD_atom_types 9581 2023-05-17 12:35:41Z saulius
;
2023-05-23T09:15:08+03:00
;Derived atom types and hydrogen counts
from atom names that follow the AMCSD naming convention
(Wat == water, O-H == hydroxyl).
;

loop_
_cod_related_entry_id
_cod_related_entry_database
_cod_related_entry_code
1 AMCSD 0002819
